data_7704284
loop_
_publ_author_name
'Feng, Xun'
'Shang, Yapei'
'Zhang, Heng'
'Liu, Xinfang'
'Wang, Xinyi'
'Chen, Nan'
'Wang, Liya'
'Li, Zhongjun'

_publ_section_title
;
 Multi-functional lanthanide-CPs based on tricarboxylphenyl terpyridyl
 ligand as ratiometric luminescent thermometer and highly sensitive ion
 sensor with turn on/off effect.
;
_journal_issue 15
_journal_name_full 'Dalton transactions (Cambridge, England : 2003)'
_journal_page_first 4741
_journal_page_last 4750
_journal_paper_doi 10.1039/d0dt00310g
_journal_volume 49
_journal_year 2020
_chemical_formula_moiety 'C24 H17 Gd N3 O8'
_chemical_formula_sum 'C24 H17 Gd N3 O8'
_chemical_formula_weight 632.65
_space_group_crystal_system monoclinic
_space_group_IT_number 14
_space_group_name_Hall '-P 2ybc'
_space_group_name_H-M_alt 'P 1 21/c 1'
_atom_sites_solution_hydrogens mixed
_atom_sites_solution_primary iterative
_audit_creation_date 2019-06-11
_audit_creation_method
;
Olex2 1.2-alpha
(compiled 2018.07.26 svn.r3523 for OlexSys, GUI svn.r5532)
;
_audit_update_record
;
2019-10-29 deposited with the CCDC.	2020-03-09 downloaded from the CCDC.
;
_cell_angle_alpha 90
_cell_angle_beta 95.071(4)
_cell_angle_gamma 90
_cell_formula_units_Z 4
_cell_length_a 10.7504(4)
_cell_length_b 12.3081(7)
_cell_length_c 18.1494(7)
_cell_measurement_reflns_used 3518
_cell_measurement_temperature 293(2)
_cell_measurement_theta_max 26.9730
_cell_measurement_theta_min 3.8150
_cell_volume 2392.07(19)
_computing_cell_refinement 'CrysAlisPro 1.171.39.46 (Rigaku OD, 2018)'
_computing_data_collection 'CrysAlisPro 1.171.39.46 (Rigaku OD, 2018)'
_computing_data_reduction 'CrysAlisPro 1.171.39.46 (Rigaku OD, 2018)'
_computing_molecular_graphics 'Olex2 (Dolomanov et al., 2009)'
_computing_publication_material 'Olex2 (Dolomanov et al., 2009)'
_computing_structure_refinement 'ShelXL (Sheldrick, 2015)'
_computing_structure_solution 'olex2.solve (Bourhis et al., 2015)'
_diffrn_ambient_temperature 293(2)
_diffrn_detector 'CCD plate'
_diffrn_detector_area_resol_mean 8.0584
_diffrn_detector_type EosS2
_diffrn_measured_fraction_theta_full 0.997
_diffrn_measured_fraction_theta_max 0.836
_diffrn_measurement_details
;
List of Runs (angles in degrees, time in seconds):

  # Type    Start    End  Width  t~exp~   \w     \q     \k     \f   Frames
#--------------------------------------------------------------------------
  1  \w    -74.00 -47.00   1.00   10.00    --  -13.80-178.00-180.00   27
  2  \w    -42.00  54.00   1.00   10.00    --  -13.80  19.00-150.00   96
  3  \w    -74.00  16.00   1.00   10.00    --  -13.80 -19.00   0.00   90
;
_diffrn_measurement_device 'four-circle diffractometer'
_diffrn_measurement_device_type 'SuperNova, Single source at offset/far, EosS2'
_diffrn_measurement_method '\w scans'
_diffrn_orient_matrix_type 'CrysAlisPro convention (1999,Acta A55,543-557)'
_diffrn_orient_matrix_UB_11 -0.0488167000
_diffrn_orient_matrix_UB_12 0.0129132000
_diffrn_orient_matrix_UB_13 -0.0274433000
_diffrn_orient_matrix_UB_21 -0.0301747000
_diffrn_orient_matrix_UB_22 0.0305461000
_diffrn_orient_matrix_UB_23 0.0263880000
_diffrn_orient_matrix_UB_31 0.0330638000
_diffrn_orient_matrix_UB_32 0.0471347000
_diffrn_orient_matrix_UB_33 -0.0094860000
_diffrn_radiation_monochromator mirror
_diffrn_radiation_probe x-ray
_diffrn_radiation_type MoK\a
_diffrn_radiation_wavelength 0.71073
_diffrn_reflns_av_R_equivalents 0.0586
_diffrn_reflns_av_unetI/netI 0.0983
_diffrn_reflns_Laue_measured_fraction_full 0.997
_diffrn_reflns_Laue_measured_fraction_max 0.836
_diffrn_reflns_limit_h_max 14
_diffrn_reflns_limit_h_min -9
_diffrn_reflns_limit_k_max 13
_diffrn_reflns_limit_k_min -16
_diffrn_reflns_limit_l_max 24
_diffrn_reflns_limit_l_min -24
_diffrn_reflns_number 10661
_diffrn_reflns_point_group_measured_fraction_full 0.997
_diffrn_reflns_point_group_measured_fraction_max 0.836
_diffrn_reflns_theta_full 25.242
_diffrn_reflns_theta_max 28.355
_diffrn_reflns_theta_min 3.493
_diffrn_source 'micro-focus sealed X-ray tube'
_diffrn_source_type 'SuperNova (Mo) X-ray Source'
_exptl_absorpt_coefficient_mu 2.827
_exptl_absorpt_correction_T_max 1.00000
_exptl_absorpt_correction_T_min 0.04416
_exptl_absorpt_correction_type multi-scan
_exptl_absorpt_process_details
;
CrysAlisPro 1.171.39.46 (Rigaku Oxford Diffraction, 2018)
Empirical absorption correction using spherical harmonics,
 implemented in SCALE3 ABSPACK scaling algorithm.
;
_exptl_crystal_colour 'clear light yellow'
_exptl_crystal_colour_lustre clear
_exptl_crystal_colour_modifier light
_exptl_crystal_colour_primary yellow
_exptl_crystal_density_diffrn 1.757
_exptl_crystal_description block
_exptl_crystal_F_000 1240
_exptl_crystal_size_max 0.22
_exptl_crystal_size_mid 0.15
_exptl_crystal_size_min 0.12
_refine_diff_density_max 1.261
_refine_diff_density_min -1.999
_refine_diff_density_rms 0.171
_refine_ls_extinction_method none
_refine_ls_goodness_of_fit_ref 1.030
_refine_ls_hydrogen_treatment constr
_refine_ls_matrix_type full
_refine_ls_number_parameters 327
_refine_ls_number_reflns 5001
_refine_ls_number_restraints 0
_refine_ls_restrained_S_all 1.030
_refine_ls_R_factor_all 0.0731
_refine_ls_R_factor_gt 0.0508
_refine_ls_shift/su_max 0.001
_refine_ls_shift/su_mean 0.000
_refine_ls_structure_factor_coef Fsqd
_refine_ls_weighting_details 'w=1/[\s^2^(Fo^2^)+(0.0283P)^2^] where P=(Fo^2^+2Fc^2^)/3'
_refine_ls_weighting_scheme calc
_refine_ls_wR_factor_gt 0.0887
_refine_ls_wR_factor_ref 0.0994
_reflns_Friedel_coverage 0.000
_reflns_number_gt 3737
_reflns_number_total 5001
_reflns_threshold_expression 'I > 2\s(I)'
_cod_data_source_file d0dt00310g2.cif
_cod_data_source_block l71-gd_sq
_cod_database_code 7704284
_shelx_shelxl_version_number 2014/7
_chemical_oxdiff_formula 'C H N O Gd'
_shelx_space_group_comment
;
The symmetry employed for this shelxl refinement is uniquely defined
by the following loop, which should always be used as a source of
symmetry information in preference to the above space-group names.
They are only intended as comments.
;
_shelx_estimated_absorpt_t_max 0.728
_shelx_estimated_absorpt_t_min 0.575
_reflns_odcompleteness_completeness 99.67
_reflns_odcompleteness_iscentric 1
_reflns_odcompleteness_theta 25.30
_olex2_refinement_description
;
1. Fixed Uiso
 At 1.2 times of:
  All C(H) groups, All N(H) groups
 At 1.5 times of:
  All O(H,H) groups
2.a Rotating group:
 O7(H7A,H7B), O8(H8A,H8B)
2.b Aromatic/amide H refined with riding coordinates:
 N1(H1), C2(H2), C4(H4), C14(H14), C11(H11), C24(H24), C23(H23), C22(H22),
 C21(H21), C16(H16), C17(H17), C18(H18), C19(H19)
;
_smtbx_masks_void_probe_radius 1.2
_smtbx_masks_void_truncation_radius 1.2
_olex2_date_sample_data_collection 2018-12-16
_olex2_submission_special_instructions 'No special instructions were received'
_oxdiff_exptl_absorpt_empirical_details
;
Empirical correction (ABSPACK) includes:
- Absorption correction using spherical harmonics
- Frame scaling
;
_oxdiff_exptl_absorpt_empirical_full_max 9.405
_oxdiff_exptl_absorpt_empirical_full_min 0.400

loop_
_space_group_symop_operation_xyz
'x, y, z'
'-x, y+1/2, -z+1/2'
'-x, -y, -z'
'x, -y-1/2, z-1/2'

loop_
_atom_site_label
_atom_site_type_symbol
_atom_site_fract_x
_atom_site_fract_y
_atom_site_fract_z
_atom_site_U_iso_or_equiv
_atom_site_adp_type
_atom_site_occupancy
_atom_site_site_symmetry_order
_atom_site_calc_flag
_atom_site_refinement_flags_posn
_atom_site_refinement_flags_adp
_atom_site_refinement_flags_occupancy
_atom_site_disorder_assembly
_atom_site_disorder_group
Gd1 Gd 0.81752(2) 0.53820(2) 0.36165(2) 0.01936(11) Uani 1 1 d . . . . .
O1 O 0.7957(4) 0.6950(4) 0.2986(2) 0.0336(11) Uani 1 1 d . . . . .
O2 O 0.9429(4) 0.7944(5) 0.2561(3) 0.075(2) Uani 1 1 d . . . . .
O3 O 0.8521(4) 0.8855(4) -0.0134(2) 0.0308(11) Uani 1 1 d . . . . .
O4 O 0.6584(4) 0.9112(4) -0.0567(2) 0.0369(12) Uani 1 1 d . . . . .
O5 O 0.3892(4) 1.0007(4) 0.2063(2) 0.0319(11) Uani 1 1 d . . . . .
O6 O 0.3115(4) 0.8767(4) 0.1286(2) 0.0349(11) Uani 1 1 d . . . . .
O7 O 0.9424(4) 0.3996(4) 0.4186(2) 0.0373(12) Uani 1 1 d . . . . .
H7A H 0.9084 0.3383 0.4080 0.056 Uiso 1 1 d GR . . . .
H7B H 0.9419 0.4047 0.4654 0.056 Uiso 1 1 d GR . . . .
O8 O 0.8839(4) 0.4573(4) 0.2530(2) 0.0389(12) Uani 1 1 d . . . . .
H8A H 0.8223 0.4540 0.2194 0.058 Uiso 1 1 d GR . . . .
H8B H 0.9030 0.3903 0.2617 0.058 Uiso 1 1 d GR . . . .
N1 N 0.4697(5) 0.8028(4) 0.4245(3) 0.0324(13) Uani 1 1 d . . . . .
H1 H 0.4376 0.7981 0.4661 0.039 Uiso 1 1 calc R . . . .
N2 N 0.0456(5) 0.6136(4) 0.3703(3) 0.0304(13) Uani 1 1 d . . . . .
N3 N 0.7752(7) 0.9676(5) 0.6228(3) 0.0557(19) Uani 1 1 d . . . . .
C8 C 0.7359(5) 0.8872(5) -0.0037(3) 0.0207(13) Uani 1 1 d . . . . .
C7 C 0.8341(6) 0.7648(5) 0.2564(3) 0.0282(15) Uani 1 1 d . . . . .
C1 C 0.7381(5) 0.8141(5) 0.1995(3) 0.0224(14) Uani 1 1 d . . . . .
C2 C 0.7752(5) 0.8294(5) 0.1287(3) 0.0217(14) Uani 1 1 d . . . . .
H2 H 0.8568 0.8132 0.1194 0.026 Uiso 1 1 calc R . . . .
C3 C 0.6929(5) 0.8684(4) 0.0718(3) 0.0180(13) Uani 1 1 d . . . . .
C4 C 0.5705(5) 0.8908(5) 0.0846(3) 0.0243(14) Uani 1 1 d . . . . .
H4 H 0.5139 0.9133 0.0459 0.029 Uiso 1 1 calc R . . . .
C5 C 0.5323(5) 0.8797(5) 0.1555(3) 0.0196(13) Uani 1 1 d . . . . .
C6 C 0.6156(5) 0.8399(5) 0.2141(3) 0.0183(13) Uani 1 1 d . . . . .
C10 C 0.5681(5) 0.8248(5) 0.2884(3) 0.0222(14) Uani 1 1 d . . . . .
C14 C 0.4596(5) 0.7679(5) 0.2952(3) 0.0271(15) Uani 1 1 d . . . . .
H14 H 0.4184 0.7347 0.2540 0.033 Uiso 1 1 calc R . . . .
C13 C 0.4117(5) 0.7602(5) 0.3631(3) 0.0262(15) Uani 1 1 d . . . . .
C9 C 0.4043(6) 0.9209(5) 0.1668(3) 0.0247(15) Uani 1 1 d . . . . .
C12 C 0.5806(5) 0.8536(5) 0.4196(3) 0.0247(15) Uani 1 1 d . . . . .
C11 C 0.6289(5) 0.8688(5) 0.3519(3) 0.0270(15) Uani 1 1 d . . . . .
H11 H 0.7019 0.9086 0.3492 0.032 Uiso 1 1 calc R . . . .
C20 C 0.2883(6) 0.7058(6) 0.3690(3) 0.0312(16) Uani 1 1 d . . . . .
C24 C 0.2512(6) 0.6210(6) 0.3247(4) 0.0379(17) Uani 1 1 d . . . . .
H24 H 0.3053 0.5926 0.2924 0.046 Uiso 1 1 calc R . . . .
C23 C 0.1325(7) 0.5760(6) 0.3273(4) 0.047(2) Uani 1 1 d . . . . .
H23 H 0.1118 0.5162 0.2973 0.056 Uiso 1 1 calc R . . . .
C22 C 0.0850(6) 0.6977(6) 0.4135(4) 0.046(2) Uani 1 1 d . . . . .
H22 H 0.0294 0.7266 0.4448 0.055 Uiso 1 1 calc R . . . .
C21 C 0.2024(7) 0.7446(6) 0.4148(4) 0.050(2) Uani 1 1 d . . . . .
H21 H 0.2233 0.8023 0.4466 0.060 Uiso 1 1 calc R . . . .
C15 C 0.6466(6) 0.8940(5) 0.4902(3) 0.0315(16) Uani 1 1 d . . . . .
C16 C 0.7734(7) 0.9168(7) 0.4948(4) 0.055(2) Uani 1 1 d . . . . .
H16 H 0.8186 0.9084 0.4538 0.066 Uiso 1 1 calc R . . . .
C17 C 0.8321(8) 0.9524(7) 0.5622(4) 0.065(3) Uani 1 1 d . . . . .
H17 H 0.9174 0.9665 0.5644 0.077 Uiso 1 1 calc R . . . .
C18 C 0.6545(8) 0.9418(6) 0.6179(4) 0.053(2) Uani 1 1 d . . . . .
H18 H 0.6122 0.9489 0.6602 0.063 Uiso 1 1 calc R . . . .
C19 C 0.5873(7) 0.9049(6) 0.5536(3) 0.0394(18) Uani 1 1 d . . . . .
H19 H 0.5031 0.8877 0.5537 0.047 Uiso 1 1 calc R . . . .

loop_
_atom_site_aniso_label
_atom_site_aniso_U_11
_atom_site_aniso_U_22
_atom_site_aniso_U_33
_atom_site_aniso_U_23
_atom_site_aniso_U_13
_atom_site_aniso_U_12
Gd1 0.01488(16) 0.0276(2) 0.01522(16) 0.00254(13) -0.00069(12) 0.00028(13)
O1 0.028(2) 0.042(3) 0.030(2) 0.021(2) 0.003(2) 0.003(2)
O2 0.022(3) 0.107(5) 0.091(4) 0.068(4) -0.025(3) -0.023(3)
O3 0.017(2) 0.055(3) 0.021(2) 0.007(2) 0.0028(18) 0.001(2)
O4 0.019(2) 0.069(3) 0.022(2) 0.014(2) -0.0016(19) -0.002(2)
O5 0.025(2) 0.045(3) 0.024(2) -0.002(2) -0.008(2) 0.011(2)
O6 0.020(2) 0.043(3) 0.041(3) -0.005(2) -0.002(2) 0.000(2)
O7 0.031(3) 0.037(3) 0.041(3) 0.005(2) -0.013(2) -0.001(2)
O8 0.039(3) 0.053(3) 0.024(2) -0.008(2) -0.002(2) 0.012(2)
N1 0.032(3) 0.043(4) 0.023(3) 0.006(3) 0.008(2) -0.004(3)
N2 0.023(3) 0.030(3) 0.038(3) 0.002(3) 0.001(3) 0.001(3)
N3 0.080(5) 0.070(5) 0.015(3) -0.005(3) -0.005(3) -0.016(4)
C8 0.019(3) 0.026(4) 0.017(3) 0.000(3) 0.001(2) -0.003(3)
C7 0.022(3) 0.041(4) 0.021(3) 0.006(3) -0.003(3) 0.002(3)
C1 0.017(3) 0.023(3) 0.027(3) 0.012(3) -0.002(3) 0.002(3)
C2 0.013(3) 0.025(4) 0.028(3) 0.006(3) 0.006(3) 0.000(3)
C3 0.023(3) 0.018(3) 0.014(3) 0.002(2) 0.007(2) -0.003(3)
C4 0.018(3) 0.037(4) 0.018(3) 0.003(3) 0.001(2) 0.006(3)
C5 0.013(3) 0.025(3) 0.021(3) -0.001(3) 0.003(2) 0.002(3)
C6 0.017(3) 0.022(3) 0.015(3) -0.001(3) 0.001(2) -0.006(3)
C10 0.017(3) 0.028(4) 0.021(3) 0.003(3) 0.000(3) 0.003(3)
C14 0.024(3) 0.037(4) 0.021(3) -0.003(3) 0.003(3) -0.001(3)
C13 0.022(3) 0.034(4) 0.022(3) 0.003(3) 0.000(3) -0.001(3)
C9 0.025(3) 0.035(4) 0.015(3) 0.012(3) 0.001(3) 0.004(3)
C12 0.024(3) 0.033(4) 0.017(3) -0.001(3) -0.002(3) 0.004(3)
C11 0.021(3) 0.033(4) 0.027(3) 0.000(3) -0.003(3) -0.004(3)
C20 0.027(4) 0.040(4) 0.026(3) 0.005(3) 0.001(3) -0.003(3)
C24 0.027(4) 0.038(4) 0.051(4) -0.006(4) 0.013(3) -0.005(3)
C23 0.041(4) 0.036(5) 0.062(5) -0.007(4) -0.001(4) -0.001(4)
C22 0.028(4) 0.066(6) 0.046(4) 0.001(4) 0.018(4) -0.007(4)
C21 0.043(4) 0.073(6) 0.035(4) -0.014(4) 0.013(4) -0.021(4)
C15 0.032(4) 0.037(4) 0.026(3) 0.005(3) 0.002(3) -0.004(3)
C16 0.049(5) 0.095(7) 0.023(4) -0.008(4) 0.005(4) -0.017(5)
C17 0.054(5) 0.099(8) 0.039(5) 0.002(5) -0.004(4) -0.035(5)
C18 0.069(6) 0.060(6) 0.028(4) -0.001(4) -0.002(4) 0.012(5)
C19 0.040(4) 0.056(5) 0.022(3) 0.001(4) 0.001(3) 0.005(4)

loop_
_atom_type_symbol
_atom_type_description
_atom_type_scat_dispersion_real
_atom_type_scat_dispersion_imag
_atom_type_scat_source
C C 0.0033 0.0016 'International Tables Vol C Tables 4.2.6.8 and 6.1.1.4'
H H 0.0000 0.0000 'International Tables Vol C Tables 4.2.6.8 and 6.1.1.4'
Gd Gd -0.1653 3.9035 'International Tables Vol C Tables 4.2.6.8 and 6.1.1.4'
N N 0.0061 0.0033 'International Tables Vol C Tables 4.2.6.8 and 6.1.1.4'
O O 0.0106 0.0060 'International Tables Vol C Tables 4.2.6.8 and 6.1.1.4'

loop_
_geom_angle_atom_site_label_1
_geom_angle_atom_site_label_2
_geom_angle_atom_site_label_3
_geom_angle
_geom_angle_site_symmetry_1
_geom_angle_site_symmetry_3
_geom_angle_publ_flag
O1 Gd1 O3 98.21(15) . 4_576 ?
O1 Gd1 O4 92.44(16) . 4_576 ?
O1 Gd1 O5 81.82(15) . 2_645 ?
O1 Gd1 O6 134.66(14) . 2_645 ?
O1 Gd1 O7 151.29(15) . . ?
O1 Gd1 O8 87.86(15) . . ?
O1 Gd1 N2 77.33(15) . 1_655 ?
O1 Gd1 C8 97.76(16) . 4_576 ?
O1 Gd1 C9 107.50(17) . 2_645 ?
O3 Gd1 O5 125.83(14) 4_576 2_645 ?
O3 Gd1 N2 75.17(15) 4_576 1_655 ?
O3 Gd1 C8 26.85(13) 4_576 4_576 ?
O3 Gd1 C9 115.17(15) 4_576 2_645 ?
O4 Gd1 O3 52.97(13) 4_576 4_576 ?
O4 Gd1 O5 72.87(13) 4_576 2_645 ?
O4 Gd1 N2 125.24(16) 4_576 1_655 ?
O4 Gd1 C8 26.24(13) 4_576 4_576 ?
O4 Gd1 C9 67.17(15) 4_576 2_645 ?
O5 Gd1 N2 152.59(15) 2_645 1_655 ?
O5 Gd1 C8 99.07(15) 2_645 4_576 ?
O5 Gd1 C9 26.24(15) 2_645 2_645 ?
O6 Gd1 O3 106.56(14) 2_645 4_576 ?
O6 Gd1 O4 74.35(15) 2_645 4_576 ?
O6 Gd1 O5 52.87(14) 2_645 2_645 ?
O6 Gd1 N2 145.25(15) 2_645 1_655 ?
O6 Gd1 C8 88.84(16) 2_645 4_576 ?
O6 Gd1 C9 27.32(15) 2_645 2_645 ?
O7 Gd1 O3 80.65(15) . 4_576 ?
O7 Gd1 O4 108.77(15) . 4_576 ?
O7 Gd1 O5 122.23(15) . 2_645 ?
O7 Gd1 O6 71.53(14) . 2_645 ?
O7 Gd1 O8 81.89(16) . . ?
O7 Gd1 N2 74.65(15) . 1_655 ?
O7 Gd1 C8 93.71(16) . 4_576 ?
O7 Gd1 C9 98.67(17) . 2_645 ?
O8 Gd1 O3 153.70(14) . 4_576 ?
O8 Gd1 O4 152.81(14) . 4_576 ?
O8 Gd1 O5 80.28(15) . 2_645 ?
O8 Gd1 O6 86.19(15) . 2_645 ?
O8 Gd1 N2 81.33(16) . 1_655 ?
O8 Gd1 C8 174.21(16) . 4_576 ?
O8 Gd1 C9 86.81(16) . 2_645 ?
N2 Gd1 C8 101.20(17) 1_655 4_576 ?
N2 Gd1 C9 167.07(17) 1_655 2_645 ?
C9 Gd1 C8 90.15(16) 2_645 4_576 ?
C7 O1 Gd1 151.7(4) . . ?
C8 O3 Gd1 92.9(3) . 4_575 ?
C8 O4 Gd1 94.1(3) . 4_575 ?
C9 O5 Gd1 91.0(3) . 2_655 ?
C9 O6 Gd1 92.1(4) . 2_655 ?
Gd1 O7 H7A 109.1 . . ?
Gd1 O7 H7B 109.3 . . ?
H7A O7 H7B 104.4 . . ?
Gd1 O8 H8A 109.9 . . ?
Gd1 O8 H8B 109.5 . . ?
H8A O8 H8B 103.9 . . ?
C13 N1 H1 120.8 . . ?
C13 N1 C12 118.3(5) . . ?
C12 N1 H1 120.8 . . ?
C23 N2 Gd1 122.5(4) . 1_455 ?
C22 N2 Gd1 123.6(4) . 1_455 ?
C22 N2 C23 113.7(6) . . ?
C17 N3 C18 115.6(7) . . ?
O3 C8 Gd1 60.2(3) . 4_575 ?
O3 C8 C3 120.5(5) . . ?
O4 C8 Gd1 59.6(3) . 4_575 ?
O4 C8 O3 119.4(5) . . ?
O4 C8 C3 120.0(5) . . ?
C3 C8 Gd1 169.8(4) . 4_575 ?
O1 C7 C1 116.8(5) . . ?
O2 C7 O1 125.2(6) . . ?
O2 C7 C1 118.0(6) . . ?
C2 C1 C7 116.7(5) . . ?
C2 C1 C6 119.6(5) . . ?
C6 C1 C7 123.7(5) . . ?
C1 C2 H2 119.3 . . ?
C3 C2 C1 121.3(5) . . ?
C3 C2 H2 119.3 . . ?
C2 C3 C8 120.4(5) . . ?
C4 C3 C8 119.8(5) . . ?
C4 C3 C2 119.8(5) . . ?
C3 C4 H4 120.0 . . ?
C3 C4 C5 119.9(5) . . ?
C5 C4 H4 120.0 . . ?
C4 C5 C6 120.6(5) . . ?
C4 C5 C9 116.3(5) . . ?
C6 C5 C9 122.9(5) . . ?
C1 C6 C5 118.6(5) . . ?
C1 C6 C10 122.9(5) . . ?
C5 C6 C10 118.5(5) . . ?
C14 C10 C6 120.3(5) . . ?
C14 C10 C11 117.9(5) . . ?
C11 C10 C6 121.9(5) . . ?
C10 C14 H14 119.9 . . ?
C10 C14 C13 120.1(6) . . ?
C13 C14 H14 119.9 . . ?
N1 C13 C14 122.3(5) . . ?
N1 C13 C20 117.8(5) . . ?
C14 C13 C20 119.9(5) . . ?
O5 C9 Gd1 62.8(3) . 2_655 ?
O5 C9 O6 120.9(6) . . ?
O5 C9 C5 121.2(5) . . ?
O6 C9 Gd1 60.6(3) . 2_655 ?
O6 C9 C5 117.6(6) . . ?
C5 C9 Gd1 158.2(4) . 2_655 ?
N1 C12 C11 121.3(5) . . ?
N1 C12 C15 116.7(5) . . ?
C11 C12 C15 121.9(5) . . ?
C10 C11 C12 119.8(6) . . ?
C10 C11 H11 120.1 . . ?
C12 C11 H11 120.1 . . ?
C24 C20 C13 121.2(6) . . ?
C24 C20 C21 116.4(6) . . ?
C21 C20 C13 122.2(6) . . ?
C20 C24 H24 119.7 . . ?
C20 C24 C23 120.5(7) . . ?
C23 C24 H24 119.7 . . ?
N2 C23 C24 124.4(7) . . ?
N2 C23 H23 117.8 . . ?
C24 C23 H23 117.8 . . ?
N2 C22 H22 117.6 . . ?
N2 C22 C21 124.8(7) . . ?
C21 C22 H22 117.6 . . ?
C20 C21 C22 120.2(7) . . ?
C20 C21 H21 119.9 . . ?
C22 C21 H21 119.9 . . ?
C16 C15 C12 120.5(6) . . ?
C19 C15 C12 122.2(6) . . ?
C19 C15 C16 117.2(6) . . ?
C15 C16 H16 120.6 . . ?
C15 C16 C17 118.8(7) . . ?
C17 C16 H16 120.6 . . ?
N3 C17 C16 124.7(8) . . ?
N3 C17 H17 117.7 . . ?
C16 C17 H17 117.7 . . ?
N3 C18 H18 117.9 . . ?
N3 C18 C19 124.3(7) . . ?
C19 C18 H18 117.9 . . ?
C15 C19 C18 119.4(7) . . ?
C15 C19 H19 120.3 . . ?
C18 C19 H19 120.3 . . ?

loop_
_geom_bond_atom_site_label_1
_geom_bond_atom_site_label_2
_geom_bond_distance
_geom_bond_site_symmetry_2
_geom_bond_publ_flag
Gd1 O1 2.245(4) . ?
Gd1 O3 2.452(4) 4_576 ?
Gd1 O4 2.441(4) 4_576 ?
Gd1 O5 2.488(4) 2_645 ?
Gd1 O6 2.439(4) 2_645 ?
Gd1 O7 2.353(4) . ?
Gd1 O8 2.374(4) . ?
Gd1 N2 2.613(5) 1_655 ?
Gd1 C8 2.822(6) 4_576 ?
Gd1 C9 2.797(6) 2_645 ?
O1 C7 1.246(7) . ?
O2 C7 1.225(7) . ?
O3 Gd1 2.452(4) 4_575 ?
O3 C8 1.276(6) . ?
O4 Gd1 2.441(4) 4_575 ?
O4 C8 1.251(6) . ?
O5 Gd1 2.487(4) 2_655 ?
O5 C9 1.237(7) . ?
O6 Gd1 2.439(4) 2_655 ?
O6 C9 1.284(7) . ?
O7 H7A 0.8523 . ?
O7 H7B 0.8529 . ?
O8 H8A 0.8610 . ?
O8 H8B 0.8617 . ?
N1 H1 0.8600 . ?
N1 C13 1.335(7) . ?
N1 C12 1.357(7) . ?
N2 Gd1 2.613(5) 1_455 ?
N2 C23 1.351(8) . ?
N2 C22 1.345(8) . ?
N3 C17 1.319(10) . ?
N3 C18 1.332(10) . ?
C8 Gd1 2.822(6) 4_575 ?
C8 C3 1.503(7) . ?
C7 C1 1.521(7) . ?
C1 C2 1.391(8) . ?
C1 C6 1.403(8) . ?
C2 H2 0.9300 . ?
C2 C3 1.385(7) . ?
C3 C4 1.384(7) . ?
C4 H4 0.9300 . ?
C4 C5 1.392(7) . ?
C5 C6 1.414(7) . ?
C5 C9 1.497(8) . ?
C6 C10 1.497(7) . ?
C10 C14 1.375(8) . ?
C10 C11 1.384(7) . ?
C14 H14 0.9300 . ?
C14 C13 1.380(8) . ?
C13 C20 1.498(8) . ?
C9 Gd1 2.797(6) 2_655 ?
C12 C11 1.388(8) . ?
C12 C15 1.494(8) . ?
C11 H11 0.9300 . ?
C20 C24 1.355(8) . ?
C20 C21 1.381(9) . ?
C24 H24 0.9300 . ?
C24 C23 1.396(9) . ?
C23 H23 0.9300 . ?
C22 H22 0.9300 . ?
C22 C21 1.386(9) . ?
C21 H21 0.9300 . ?
C15 C16 1.388(9) . ?
C15 C19 1.369(8) . ?
C16 H16 0.9300 . ?
C16 C17 1.396(9) . ?
C17 H17 0.9300 . ?
C18 H18 0.9300 . ?
C18 C19 1.393(9) . ?
C19 H19 0.9300 . ?

loop_
_geom_hbond_atom_site_label_D
_geom_hbond_atom_site_label_H
_geom_hbond_atom_site_label_A
_geom_hbond_distance_DH
_geom_hbond_distance_HA
_geom_hbond_distance_DA
_geom_hbond_angle_DHA
_geom_hbond_site_symmetry_A
O7 H7B O3 0.85 2.32 2.683(5) 106.1 2_745
O8 H8B O2 0.86 2.08 2.752(7) 134.0 2_745

loop_
_smtbx_masks_void_nr
_smtbx_masks_void_average_x
_smtbx_masks_void_average_y
_smtbx_masks_void_average_z
_smtbx_masks_void_volume
_smtbx_masks_void_count_electrons
_smtbx_masks_void_content
1 -0.175 0.117 0.373 67.8 14.7 ?
2 0.175 -0.117 0.627 67.8 13.5 ?
3 -0.175 0.383 0.873 67.8 13.8 ?
4 0.175 0.617 0.127 67.8 14.4 ?
